data_7200261
loop_
_publ_author_name
'Kostakis, George E.'
'Abbas, Ghulam'
'Anson, Christopher E.'
'Powell, Annie K.'

_publ_section_title
;
 Inclusion of a well resolved T4(2)6(2) water tape in a H-bonded,
 (4,7)-binodal 3D network
;
_journal_coden_ASTM CRECF4
_journal_issue 1
_journal_name_full CrystEngComm
_journal_page_first 82
_journal_page_last 86
_journal_paper_doi 10.1039/b811376a
_journal_volume 11
_journal_year 2009
_chemical_formula_moiety 'C8 H21 Ce N8 O8, C8 H4 N8, 12(H2 O)'
_chemical_formula_sum 'C16 H49 Ce N16 O20'
_chemical_formula_weight 925.83
_space_group_IT_number 14
_symmetry_cell_setting monoclinic
_symmetry_space_group_name_Hall '-P 2yn'
_symmetry_space_group_name_H-M 'P 1 21/n 1'
_atom_sites_solution_hydrogens geom
_atom_sites_solution_primary direct
_atom_sites_solution_secondary difmap
_audit_creation_method SHELXL-97
_cell_angle_alpha 90.00
_cell_angle_beta 111.216(1)
_cell_angle_gamma 90.00
_cell_formula_units_Z 4
_cell_length_a 11.2155(5)
_cell_length_b 28.9919(13)
_cell_length_c 11.9052(5)
_cell_measurement_reflns_used 14506
_cell_measurement_temperature 100(2)
_cell_measurement_theta_max 28.03
_cell_measurement_theta_min 2.25
_cell_volume 3608.7(3)
_computing_cell_refinement 'SMART-NT 5.6 (Bruker AXS Inc., 2005)'
_computing_data_collection 'SMART-NT 5.6 (Bruker AXS Inc., 2005)'
_computing_data_reduction 'SAINT+ 6.45 (Bruker AXS Inc., 2003)'
_computing_molecular_graphics 'SHELXTL 6.14 (BrukerAXS Inc., 2003)'
_computing_publication_material 'SHELXTL 6.14 (BrukerAXS Inc., 2003)'
_computing_structure_refinement 'SHELXTL 6.14 (BrukerAXS Inc., 2003)'
_computing_structure_solution 'SHELXTL 6.14 (BrukerAXS Inc., 2003)'
_diffrn_ambient_temperature 100(2)
_diffrn_detector_area_resol_mean 8.333
_diffrn_measured_fraction_theta_full 0.994
_diffrn_measured_fraction_theta_max 0.991
_diffrn_measurement_device_type 'Bruker SMART Apex'
_diffrn_measurement_method 'CCD area detector'
_diffrn_radiation_monochromator graphite
_diffrn_radiation_source 'rotating anode'
_diffrn_radiation_type MoK\a
_diffrn_radiation_wavelength 0.71073
_diffrn_reflns_av_R_equivalents 0.0297
_diffrn_reflns_av_sigmaI/netI 0.0346
_diffrn_reflns_limit_h_max 13
_diffrn_reflns_limit_h_min -11
_diffrn_reflns_limit_k_max 35
_diffrn_reflns_limit_k_min -35
_diffrn_reflns_limit_l_max 12
_diffrn_reflns_limit_l_min -14
_diffrn_reflns_number 18231
_diffrn_reflns_theta_full 25.00
_diffrn_reflns_theta_max 25.68
_diffrn_reflns_theta_min 2.56
_exptl_absorpt_coefficient_mu 1.361
_exptl_absorpt_correction_T_max 0.937
_exptl_absorpt_correction_T_min 0.763
_exptl_absorpt_correction_type multi-scan
_exptl_absorpt_process_details 'SADABS (Bruker AXS Inc., 2005)'
_exptl_crystal_colour 'pale yellow'
_exptl_crystal_density_diffrn 1.704
_exptl_crystal_density_method 'not measured'
_exptl_crystal_description plate
_exptl_crystal_F_000 1900
_exptl_crystal_size_max 0.22
_exptl_crystal_size_mid 0.17
_exptl_crystal_size_min 0.05
_refine_diff_density_max 1.059
_refine_diff_density_min -1.284
_refine_diff_density_rms 0.109
_refine_ls_extinction_method none
_refine_ls_goodness_of_fit_ref 1.071
_refine_ls_hydrogen_treatment mixed
_refine_ls_matrix_type full
_refine_ls_number_parameters 594
_refine_ls_number_reflns 6787
_refine_ls_number_restraints 45
_refine_ls_restrained_S_all 1.070
_refine_ls_R_factor_all 0.0490
_refine_ls_R_factor_gt 0.0418
_refine_ls_shift/su_max 0.001
_refine_ls_shift/su_mean 0.000
_refine_ls_structure_factor_coef Fsqd
_refine_ls_weighting_details 'calc w=1/[\s^2^(Fo^2^)+(0.0287P)^2^+18.2612P] where P=(Fo^2^+2Fc^2^)/3'
_refine_ls_weighting_scheme calc
_refine_ls_wR_factor_gt 0.0874
_refine_ls_wR_factor_ref 0.0902
_reflns_number_gt 6042
_reflns_number_total 6787
_reflns_threshold_expression >2sigma(I)
_cod_data_source_file B811376A.txt
_cod_data_source_block 26103
_cod_depositor_comments
;
 Replaced the incorrect bibliographical reference to the original
 publication with a proper one.

 Antanas Vaitkus,
 2019-09-18
;
_cod_original_sg_symbol_H-M 'P 21/n'
_cod_database_code 7200261

loop_
_symmetry_equiv_pos_as_xyz
'x, y, z'
'-x+1/2, y+1/2, -z+1/2'
'-x, -y, -z'
'x-1/2, -y-1/2, z-1/2'

loop_
_atom_site_label
_atom_site_type_symbol
_atom_site_fract_x
_atom_site_fract_y
_atom_site_fract_z
_atom_site_U_iso_or_equiv
_atom_site_adp_type
_atom_site_occupancy
_atom_site_symmetry_multiplicity
_atom_site_calc_flag
_atom_site_refinement_flags
_atom_site_disorder_assembly
_atom_site_disorder_group
Ce1 Ce 0.30601(2) 0.431273(8) 0.53611(2) 0.00858(7) Uani 1 1 d . . .
O1 O 0.4228(3) 0.42006(11) 0.7569(3) 0.0176(7) Uani 1 1 d D . .
H11 H 0.504(3) 0.4247(18) 0.772(5) 0.026 Uiso 1 1 d D . .
H12 H 0.390(5) 0.4108(18) 0.805(4) 0.026 Uiso 1 1 d D . .
O2 O 0.1537(3) 0.43190(11) 0.6427(3) 0.0171(6) Uani 1 1 d D . .
H21 H 0.120(5) 0.4123(16) 0.674(5) 0.026 Uiso 1 1 d D . .
H22 H 0.143(5) 0.4585(14) 0.669(5) 0.026 Uiso 1 1 d D . .
O3 O 0.3178(3) 0.34965(11) 0.5910(3) 0.0157(7) Uani 1 1 d D . .
H31 H 0.360(5) 0.3391(17) 0.660(3) 0.024 Uiso 1 1 d D . .
H32 H 0.287(5) 0.3311(16) 0.534(4) 0.024 Uiso 1 1 d D . .
O4 O 0.5400(3) 0.43248(11) 0.5802(3) 0.0151(6) Uani 1 1 d D . .
H41 H 0.590(4) 0.4147(16) 0.563(5) 0.023 Uiso 1 1 d D . .
H42 H 0.573(5) 0.4592(13) 0.595(5) 0.023 Uiso 1 1 d D . .
O5 O 0.3776(3) 0.50680(11) 0.6444(3) 0.0185(7) Uani 1 1 d D . .
H51 H 0.344(5) 0.5337(14) 0.618(5) 0.028 Uiso 1 1 d D . .
H52 H 0.417(5) 0.5068(19) 0.722(3) 0.028 Uiso 1 1 d D . .
O6 O 0.3422(3) 0.48198(10) 0.3724(3) 0.0141(6) Uani 1 1 d D . .
H61 H 0.272(4) 0.4857(18) 0.311(4) 0.021 Uiso 1 1 d D . .
H62 H 0.391(4) 0.4667(16) 0.344(4) 0.021 Uiso 1 1 d D . .
O7 O 0.1383(3) 0.49382(11) 0.4518(3) 0.0173(7) Uani 1 1 d D . .
H71 H 0.063(4) 0.4875(18) 0.399(4) 0.026 Uiso 1 1 d D . .
H72 H 0.150(5) 0.5228(12) 0.465(5) 0.026 Uiso 1 1 d D . .
O8 O 0.1084(3) 0.39601(11) 0.3937(3) 0.0166(7) Uani 1 1 d D . .
H81 H 0.093(5) 0.3954(18) 0.320(3) 0.025 Uiso 1 1 d D . .
H82 H 0.039(4) 0.3955(18) 0.408(5) 0.025 Uiso 1 1 d D . .
C1 C 0.4940(4) 0.28984(14) 0.2359(4) 0.0113(8) Uani 1 1 d . . .
C2 C 0.4558(4) 0.24718(14) 0.2657(4) 0.0110(8) Uani 1 1 d . . .
H2A H 0.3991 0.2459 0.3086 0.013 Uiso 1 1 calc R . .
C3 C 0.5007(4) 0.20652(14) 0.2327(4) 0.0104(8) Uani 1 1 d . . .
C4 C 0.5862(4) 0.20823(14) 0.1719(4) 0.0133(9) Uani 1 1 d . . .
H4A H 0.6189 0.1806 0.1513 0.016 Uiso 1 1 calc R . .
C5 C 0.6230(4) 0.25071(15) 0.1419(4) 0.0173(9) Uani 1 1 d . . .
H5A H 0.6802 0.2520 0.0996 0.021 Uiso 1 1 calc R . .
C6 C 0.5775(4) 0.29119(15) 0.1728(4) 0.0140(9) Uani 1 1 d . . .
H6A H 0.6031 0.3200 0.1510 0.017 Uiso 1 1 calc R . .
C7 C 0.4507(4) 0.33341(14) 0.2727(4) 0.0107(8) Uani 1 1 d . . .
N1 N 0.4907(3) 0.37516(12) 0.2532(3) 0.0122(7) Uani 1 1 d . . .
N2 N 0.4346(3) 0.40490(12) 0.3040(3) 0.0127(7) Uani 1 1 d . . .
N3 N 0.3641(3) 0.38232(12) 0.3535(3) 0.0137(8) Uani 1 1 d . . .
N4 N 0.3720(3) 0.33668(12) 0.3346(3) 0.0120(7) Uani 1 1 d . . .
C8 C 0.4621(4) 0.16134(14) 0.2632(4) 0.0105(8) Uani 1 1 d . . .
N5 N 0.3747(3) 0.15332(12) 0.3124(3) 0.0119(7) Uani 1 1 d D . .
H5 H 0.326(4) 0.1713(15) 0.332(4) 0.014 Uiso 1 1 d D . .
N6 N 0.3658(4) 0.10785(12) 0.3269(3) 0.0149(8) Uani 1 1 d . . .
N7 N 0.4468(3) 0.08839(12) 0.2865(3) 0.0140(8) Uani 1 1 d . . .
N8 N 0.5085(3) 0.12081(12) 0.2460(3) 0.0124(7) Uani 1 1 d . . .
C9 C 0.2018(4) 0.20304(14) 0.0197(3) 0.0080(8) Uani 1 1 d U . .
C10 C 0.2439(4) 0.24600(14) -0.0043(4) 0.0116(8) Uani 1 1 d . . .
H10A H 0.3069 0.2476 -0.0402 0.014 Uiso 1 1 calc R . .
C11 C 0.1943(4) 0.28645(14) 0.0238(4) 0.0102(8) Uani 1 1 d . . .
C12 C 0.1011(4) 0.28402(15) 0.0761(4) 0.0138(9) Uani 1 1 d . . .
H12A H 0.0671 0.3116 0.0957 0.017 Uiso 1 1 calc R . .
C13 C 0.0586(4) 0.24174(16) 0.0996(4) 0.0175(9) Uani 1 1 d . . .
H13A H -0.0053 0.2404 0.1344 0.021 Uiso 1 1 calc R . .
C14 C 0.1086(4) 0.20103(15) 0.0724(4) 0.0137(9) Uani 1 1 d . . .
H14A H 0.0796 0.1720 0.0896 0.016 Uiso 1 1 calc R . .
C15 C 0.2548(4) 0.15963(13) -0.0080(4) 0.0095(8) Uani 1 1 d . . .
N9 N 0.2214(3) 0.11768(12) 0.0155(3) 0.0128(7) Uani 1 1 d . . .
N10 N 0.2941(3) 0.08853(12) -0.0209(3) 0.0141(8) Uani 1 1 d . . .
N11 N 0.3678(4) 0.11250(12) -0.0643(3) 0.0145(8) Uani 1 1 d . . .
N12 N 0.3448(3) 0.15765(12) -0.0571(3) 0.0121(7) Uani 1 1 d . . .
C16 C 0.2378(4) 0.33205(14) -0.0021(4) 0.0096(8) Uani 1 1 d . . .
N13 N 0.3154(3) 0.33887(12) -0.0636(3) 0.0124(7) Uani 1 1 d . . .
N14 N 0.3281(4) 0.38494(12) -0.0681(3) 0.0158(8) Uani 1 1 d . . .
N15 N 0.2605(4) 0.40470(12) -0.0108(3) 0.0144(8) Uani 1 1 d . . .
N16 N 0.2025(3) 0.37222(12) 0.0317(3) 0.0123(7) Uani 1 1 d . . .
O11 O 0.2156(3) 0.28619(10) 0.4137(3) 0.0147(6) Uani 1 1 d D . .
H111 H 0.258(5) 0.3017(16) 0.381(4) 0.022 Uiso 1 1 d D . .
H112 H 0.140(3) 0.2930(18) 0.375(4) 0.022 Uiso 1 1 d D . .
O12 O 0.2156(3) 0.19410(11) 0.4032(3) 0.0153(6) Uani 1 1 d D . .
H121 H 0.250(5) 0.1808(17) 0.469(4) 0.023 Uiso 1 1 d D . .
H122 H 0.224(5) 0.2233(12) 0.407(5) 0.023 Uiso 1 1 d D . .
O13 O 0.6691(3) 0.42726(12) 0.9112(3) 0.0266(8) Uani 1 1 d D . .
H131 H 0.731(5) 0.416(2) 0.891(5) 0.040 Uiso 1 1 d D . .
H132 H 0.699(6) 0.4527(15) 0.944(5) 0.040 Uiso 1 1 d D . .
O14 O 0.4432(3) 0.30236(11) 0.8008(3) 0.0144(6) Uani 1 1 d D . .
H141 H 0.521(3) 0.3085(18) 0.838(4) 0.022 Uiso 1 1 d D . .
H142 H 0.407(5) 0.3118(18) 0.847(4) 0.022 Uiso 1 1 d D . .
O15 O 0.9539(3) 0.29337(11) 0.3078(3) 0.0167(7) Uani 1 1 d D . .
H151 H 0.926(5) 0.3057(18) 0.358(4) 0.025 Uiso 1 1 d D . .
H152 H 0.942(5) 0.2653(12) 0.307(5) 0.025 Uiso 1 1 d D . .
O16 O 0.1273(3) 0.49647(11) 0.1711(3) 0.0203(7) Uani 1 1 d D . .
H161 H 0.087(5) 0.4708(14) 0.167(5) 0.031 Uiso 1 1 d D . .
H162 H 0.083(5) 0.5199(16) 0.186(5) 0.031 Uiso 1 1 d D . .
O17 O 0.0485(3) 0.40635(11) 0.1510(3) 0.0167(7) Uani 1 1 d D . .
H171 H -0.021(4) 0.3909(17) 0.127(5) 0.025 Uiso 1 1 d D . .
H172 H 0.091(5) 0.3938(18) 0.113(5) 0.025 Uiso 1 1 d D . .
O18 O 0.1745(4) 0.49592(13) 0.9558(4) 0.0375(10) Uani 1 1 d D . .
H181 H 0.206(6) 0.4681(15) 0.961(6) 0.056 Uiso 1 1 d D . .
H182 H 0.141(6) 0.501(2) 1.010(5) 0.056 Uiso 1 1 d D . .
O19 O 0.8357(3) 0.34989(11) 0.1166(3) 0.0189(7) Uani 1 1 d D . .
H191 H 0.874(5) 0.3311(17) 0.173(4) 0.028 Uiso 1 1 d D . .
H192 H 0.794(5) 0.3705(16) 0.139(5) 0.028 Uiso 1 1 d D . .
O20 O 0.8908(3) 0.48054(11) 0.2789(3) 0.0217(7) Uani 1 1 d D . .
H201 H 0.862(5) 0.485(2) 0.201(3) 0.033 Uiso 1 1 d D . .
H202 H 0.848(5) 0.4562(15) 0.281(5) 0.033 Uiso 1 1 d D . .
O21 O 0.6772(3) 0.41132(12) 0.1670(3) 0.0246(8) Uani 1 1 d D . .
H211 H 0.630(5) 0.3963(19) 0.196(5) 0.037 Uiso 1 1 d D . .
H212 H 0.627(5) 0.4263(19) 0.111(4) 0.037 Uiso 1 1 d D . .
O22A O 0.5473(8) 0.5152(3) 0.8826(7) 0.0300(17) Uiso 0.50 1 d P A 1
O22B O 0.5023(8) 0.5187(3) 0.9141(7) 0.0319(18) Uiso 0.50 1 d P B 2

loop_
_atom_site_aniso_label
_atom_site_aniso_U_11
_atom_site_aniso_U_22
_atom_site_aniso_U_33
_atom_site_aniso_U_23
_atom_site_aniso_U_13
_atom_site_aniso_U_12
Ce1 0.00947(12) 0.00707(11) 0.01076(12) 0.00015(9) 0.00554(8) -0.00055(9)
O1 0.0160(16) 0.0208(17) 0.0187(17) 0.0025(13) 0.0095(14) -0.0047(13)
O2 0.0217(17) 0.0119(15) 0.0241(17) 0.0020(14) 0.0158(14) -0.0014(14)
O3 0.0220(18) 0.0142(16) 0.0096(15) -0.0018(12) 0.0042(13) 0.0001(13)
O4 0.0143(15) 0.0116(15) 0.0226(16) -0.0038(14) 0.0106(13) 0.0002(13)
O5 0.0222(18) 0.0125(16) 0.0221(18) -0.0015(14) 0.0095(15) -0.0011(13)
O6 0.0141(16) 0.0114(15) 0.0195(17) -0.0008(12) 0.0094(13) 0.0024(12)
O7 0.0153(16) 0.0143(16) 0.0232(18) 0.0010(13) 0.0079(14) 0.0007(13)
O8 0.0131(16) 0.0240(17) 0.0143(16) -0.0023(13) 0.0068(13) -0.0035(13)
C1 0.013(2) 0.012(2) 0.0070(19) 0.0003(16) 0.0009(16) -0.0022(16)
C2 0.007(2) 0.015(2) 0.010(2) -0.0012(16) 0.0026(16) 0.0007(16)
C3 0.0080(19) 0.012(2) 0.0083(19) -0.0003(16) 0.0000(16) -0.0005(15)
C4 0.017(2) 0.010(2) 0.017(2) -0.0014(17) 0.0108(18) 0.0035(17)
C5 0.017(2) 0.020(2) 0.019(2) 0.0007(18) 0.0120(19) 0.0023(18)
C6 0.017(2) 0.011(2) 0.017(2) 0.0002(17) 0.0107(18) -0.0039(17)
C7 0.0059(19) 0.012(2) 0.013(2) -0.0003(16) 0.0019(16) 0.0003(15)
N1 0.0118(18) 0.0090(17) 0.0169(19) -0.0016(14) 0.0065(15) -0.0006(14)
N2 0.0152(19) 0.0091(17) 0.0164(19) -0.0014(14) 0.0087(15) 0.0006(14)
N3 0.0157(19) 0.0111(18) 0.0181(19) -0.0012(15) 0.0104(15) -0.0005(14)
N4 0.0158(19) 0.0076(17) 0.0143(18) -0.0001(14) 0.0076(15) -0.0007(14)
C8 0.010(2) 0.014(2) 0.009(2) -0.0001(16) 0.0038(16) 0.0012(16)
N5 0.0133(19) 0.0078(17) 0.0167(19) 0.0012(14) 0.0080(15) 0.0012(14)
N6 0.019(2) 0.0109(18) 0.018(2) 0.0005(15) 0.0115(16) 0.0001(15)
N7 0.0154(19) 0.0104(17) 0.0168(19) -0.0009(14) 0.0067(15) 0.0004(14)
N8 0.0111(18) 0.0104(17) 0.0151(18) -0.0004(14) 0.0041(15) 0.0005(14)
C9 0.0088(11) 0.0095(11) 0.0052(11) 0.0004(8) 0.0020(8) 0.0005(9)
C10 0.008(2) 0.013(2) 0.014(2) 0.0036(16) 0.0043(17) 0.0017(16)
C11 0.010(2) 0.013(2) 0.0070(19) -0.0013(16) 0.0024(16) -0.0004(16)
C12 0.016(2) 0.012(2) 0.016(2) -0.0011(17) 0.0088(18) 0.0010(17)
C13 0.019(2) 0.020(2) 0.019(2) -0.0006(18) 0.0136(19) 0.0011(18)
C14 0.016(2) 0.010(2) 0.016(2) 0.0014(17) 0.0070(18) -0.0021(16)
C15 0.0088(19) 0.0071(19) 0.011(2) 0.0015(15) 0.0023(16) 0.0006(15)
N9 0.0144(18) 0.0107(17) 0.0148(18) -0.0008(14) 0.0072(15) 0.0004(14)
N10 0.0151(19) 0.0113(17) 0.0184(19) -0.0015(15) 0.0091(15) -0.0020(14)
N11 0.0176(19) 0.0102(17) 0.0160(19) -0.0014(14) 0.0063(16) 0.0011(14)
N12 0.0134(18) 0.0097(17) 0.0149(18) 0.0002(14) 0.0071(15) 0.0010(14)
C16 0.010(2) 0.011(2) 0.0076(19) 0.0010(15) 0.0024(16) 0.0016(15)
N13 0.0153(18) 0.0105(17) 0.0124(18) 0.0006(14) 0.0065(15) -0.0006(14)
N14 0.018(2) 0.0094(17) 0.022(2) 0.0036(15) 0.0101(16) 0.0016(15)
N15 0.0181(19) 0.0107(18) 0.0171(19) -0.0009(15) 0.0098(16) 0.0005(15)
N16 0.0148(19) 0.0092(17) 0.0145(19) 0.0004(14) 0.0074(15) -0.0005(14)
O11 0.0152(16) 0.0145(16) 0.0180(16) 0.0018(13) 0.0103(13) -0.0020(13)
O12 0.0206(17) 0.0104(15) 0.0170(16) 0.0030(12) 0.0094(14) 0.0015(13)
O13 0.0203(18) 0.0227(19) 0.037(2) -0.0049(16) 0.0112(16) -0.0001(15)
O14 0.0146(16) 0.0173(16) 0.0152(16) 0.0002(13) 0.0100(13) 0.0028(13)
O15 0.0206(17) 0.0134(15) 0.0208(17) -0.0046(14) 0.0134(14) -0.0013(13)
O16 0.0230(18) 0.0137(16) 0.0251(18) 0.0002(14) 0.0096(15) 0.0011(13)
O17 0.0146(17) 0.0159(16) 0.0223(18) -0.0042(13) 0.0097(14) -0.0014(13)
O18 0.055(3) 0.0164(18) 0.056(3) 0.0021(19) 0.039(2) 0.0067(18)
O19 0.0215(18) 0.0188(17) 0.0200(17) -0.0002(14) 0.0116(14) 0.0009(13)
O20 0.0218(18) 0.0160(17) 0.032(2) -0.0003(15) 0.0151(16) -0.0014(14)
O21 0.0230(19) 0.0218(18) 0.034(2) 0.0077(15) 0.0158(16) -0.0013(14)

loop_
_atom_type_symbol
_atom_type_description
_atom_type_scat_dispersion_real
_atom_type_scat_dispersion_imag
_atom_type_scat_source
C C 0.0033 0.0016 'International Tables Vol C Tables 4.2.6.8 and 6.1.1.4'
H H 0.0000 0.0000 'International Tables Vol C Tables 4.2.6.8 and 6.1.1.4'
N N 0.0061 0.0033 'International Tables Vol C Tables 4.2.6.8 and 6.1.1.4'
O O 0.0106 0.0060 'International Tables Vol C Tables 4.2.6.8 and 6.1.1.4'
Ce Ce -0.2486 2.6331 'International Tables Vol C Tables 4.2.6.8 and 6.1.1.4'

loop_
_geom_angle_atom_site_label_1
_geom_angle_atom_site_label_2
_geom_angle_atom_site_label_3
_geom_angle
_geom_angle_site_symmetry_1
_geom_angle_site_symmetry_3
_geom_angle_publ_flag
O3 Ce1 O2 81.38(11) . . ?
O3 Ce1 O8 74.43(11) . . ?
O2 Ce1 O8 74.96(11) . . ?
O3 Ce1 O4 90.37(11) . . ?
O2 Ce1 O4 139.98(10) . . ?
O8 Ce1 O4 140.11(10) . . ?
O3 Ce1 O1 68.63(10) . . ?
O2 Ce1 O1 69.92(11) . . ?
O8 Ce1 O1 131.79(11) . . ?
O4 Ce1 O1 70.60(10) . . ?
O3 Ce1 O5 136.66(11) . . ?
O2 Ce1 O5 83.24(11) . . ?
O8 Ce1 O5 138.66(11) . . ?
O4 Ce1 O5 76.27(10) . . ?
O1 Ce1 O5 68.04(11) . . ?
O3 Ce1 O7 139.12(11) . . ?
O2 Ce1 O7 69.34(11) . . ?
O8 Ce1 O7 70.90(11) . . ?
O4 Ce1 O7 130.36(10) . . ?
O1 Ce1 O7 122.63(11) . . ?
O5 Ce1 O7 68.64(11) . . ?
O3 Ce1 O6 137.98(10) . . ?
O2 Ce1 O6 135.16(10) . . ?
O8 Ce1 O6 93.68(10) . . ?
O4 Ce1 O6 73.11(10) . . ?
O1 Ce1 O6 134.53(10) . . ?
O5 Ce1 O6 77.53(10) . . ?
O7 Ce1 O6 65.98(10) . . ?
O3 Ce1 N3 73.63(10) . . ?
O2 Ce1 N3 141.63(11) . . ?
O8 Ce1 N3 70.60(11) . . ?
O4 Ce1 N3 69.76(10) . . ?
O1 Ce1 N3 123.93(11) . . ?
O5 Ce1 N3 134.54(11) . . ?
O7 Ce1 N3 113.14(10) . . ?
O6 Ce1 N3 64.44(10) . . ?
Ce1 O1 H11 108(4) . . ?
Ce1 O1 H12 125(4) . . ?
H11 O1 H12 127(5) . . ?
Ce1 O2 H21 137(4) . . ?
Ce1 O2 H22 114(4) . . ?
H21 O2 H22 107(5) . . ?
Ce1 O3 H31 125(4) . . ?
Ce1 O3 H32 116(4) . . ?
H31 O3 H32 118(5) . . ?
Ce1 O4 H41 133(4) . . ?
Ce1 O4 H42 114(4) . . ?
H41 O4 H42 109(5) . . ?
Ce1 O5 H51 125(4) . . ?
Ce1 O5 H52 119(4) . . ?
H51 O5 H52 112(5) . . ?
Ce1 O6 H61 111(3) . . ?
Ce1 O6 H62 107(3) . . ?
H61 O6 H62 104(5) . . ?
Ce1 O7 H71 121(4) . . ?
Ce1 O7 H72 126(4) . . ?
H71 O7 H72 113(5) . . ?
Ce1 O8 H81 121(4) . . ?
Ce1 O8 H82 122(4) . . ?
H81 O8 H82 111(5) . . ?
C2 C1 C6 119.2(4) . . ?
C2 C1 C7 121.3(4) . . ?
C6 C1 C7 119.5(4) . . ?
C3 C2 C1 120.2(4) . . ?
C3 C2 H2A 119.9 . . ?
C1 C2 H2A 119.9 . . ?
C2 C3 C4 120.1(4) . . ?
C2 C3 C8 121.1(4) . . ?
C4 C3 C8 118.7(4) . . ?
C5 C4 C3 119.3(4) . . ?
C5 C4 H4A 120.3 . . ?
C3 C4 H4A 120.3 . . ?
C6 C5 C4 120.9(4) . . ?
C6 C5 H5A 119.5 . . ?
C4 C5 H5A 119.5 . . ?
C5 C6 C1 120.2(4) . . ?
C5 C6 H6A 119.9 . . ?
C1 C6 H6A 119.9 . . ?
N1 C7 N4 111.0(4) . . ?
N1 C7 C1 123.7(4) . . ?
N4 C7 C1 125.2(4) . . ?
N2 N1 C7 105.2(3) . . ?
N3 N2 N1 109.8(3) . . ?
N2 N3 N4 109.0(3) . . ?
N2 N3 Ce1 115.5(2) . . ?
N4 N3 Ce1 131.2(3) . . ?
C7 N4 N3 104.9(3) . . ?
N8 C8 N5 107.8(4) . . ?
N8 C8 C3 125.7(4) . . ?
N5 C8 C3 126.5(4) . . ?
C8 N5 N6 109.2(3) . . ?
C8 N5 H5 132(3) . . ?
N6 N5 H5 119(3) . . ?
N7 N6 N5 106.6(3) . . ?
N6 N7 N8 110.2(3) . . ?
C8 N8 N7 106.2(3) . . ?
C10 C9 C14 119.4(4) . . ?
C10 C9 C15 121.3(4) . . ?
C14 C9 C15 119.3(4) . . ?
C11 C10 C9 120.6(4) . . ?
C11 C10 H10A 119.7 . . ?
C9 C10 H10A 119.7 . . ?
C10 C11 C12 119.6(4) . . ?
C10 C11 C16 120.9(4) . . ?
C12 C11 C16 119.5(4) . . ?
C13 C12 C11 120.2(4) . . ?
C13 C12 H12A 119.9 . . ?
C11 C12 H12A 119.9 . . ?
C12 C13 C14 120.5(4) . . ?
C12 C13 H13A 119.8 . . ?
C14 C13 H13A 119.8 . . ?
C13 C14 C9 119.8(4) . . ?
C13 C14 H14A 120.1 . . ?
C9 C14 H14A 120.1 . . ?
N9 C15 N12 111.5(4) . . ?
N9 C15 C9 124.3(4) . . ?
N12 C15 C9 124.2(4) . . ?
C15 N9 N10 104.8(3) . . ?
N11 N10 N9 109.4(3) . . ?
N10 N11 N12 109.0(3) . . ?
C15 N12 N11 105.2(3) . . ?
N16 C16 N13 110.9(4) . . ?
N16 C16 C11 124.0(4) . . ?
N13 C16 C11 125.0(4) . . ?
C16 N13 N14 105.5(3) . . ?
N15 N14 N13 108.8(3) . . ?
N14 N15 N16 109.7(3) . . ?
C16 N16 N15 105.1(3) . . ?
H111 O11 H112 104(5) . . ?
H121 O12 H122 114(5) . . ?
H131 O13 H132 104(6) . . ?
H141 O14 H142 104(5) . . ?
H151 O15 H152 109(5) . . ?
H161 O16 H162 110(5) . . ?
H171 O17 H172 102(5) . . ?
H181 O18 H182 112(6) . . ?
H191 O19 H192 112(5) . . ?
H201 O20 H202 100(5) . . ?
H211 O21 H212 105(6) . . ?

loop_
_geom_bond_atom_site_label_1
_geom_bond_atom_site_label_2
_geom_bond_distance
_geom_bond_site_symmetry_2
_geom_bond_publ_flag
Ce1 O3 2.446(3) . ?
Ce1 O2 2.470(3) . ?
Ce1 O8 2.472(3) . ?
Ce1 O4 2.483(3) . ?
Ce1 O1 2.498(3) . ?
Ce1 O5 2.521(3) . ?
Ce1 O7 2.543(3) . ?
Ce1 O6 2.588(3) . ?
Ce1 N3 2.862(4) . ?
O1 H11 0.87(3) . ?
O1 H12 0.83(3) . ?
O2 H21 0.84(3) . ?
O2 H22 0.86(3) . ?
O3 H31 0.84(3) . ?
O3 H32 0.83(3) . ?
O4 H41 0.84(3) . ?
O4 H42 0.85(3) . ?
O5 H51 0.87(3) . ?
O5 H52 0.86(3) . ?
O6 H61 0.87(3) . ?
O6 H62 0.86(3) . ?
O7 H71 0.87(3) . ?
O7 H72 0.86(3) . ?
O8 H81 0.84(3) . ?
O8 H82 0.86(3) . ?
C1 C2 1.396(6) . ?
C1 C6 1.398(6) . ?
C1 C7 1.476(6) . ?
C2 C3 1.393(6) . ?
C2 H2A 0.9500 . ?
C3 C4 1.396(6) . ?
C3 C8 1.466(6) . ?
C4 C5 1.386(6) . ?
C4 H4A 0.9500 . ?
C5 C6 1.381(6) . ?
C5 H5A 0.9500 . ?
C6 H6A 0.9500 . ?
C7 N1 1.340(5) . ?
C7 N4 1.342(5) . ?
N1 N2 1.334(5) . ?
N2 N3 1.318(5) . ?
N3 N4 1.350(5) . ?
C8 N8 1.331(5) . ?
C8 N5 1.331(5) . ?
N5 N6 1.338(5) . ?
N5 H5 0.84(3) . ?
N6 N7 1.300(5) . ?
N7 N8 1.355(5) . ?
C9 C10 1.398(6) . ?
C9 C14 1.401(6) . ?
C9 C15 1.479(5) . ?
C10 C11 1.389(6) . ?
C10 H10A 0.9500 . ?
C11 C12 1.399(6) . ?
C11 C16 1.479(6) . ?
C12 C13 1.380(6) . ?
C12 H12A 0.9500 . ?
C13 C14 1.394(6) . ?
C13 H13A 0.9500 . ?
C14 H14A 0.9500 . ?
C15 N9 1.332(5) . ?
C15 N12 1.338(5) . ?
N9 N10 1.350(5) . ?
N10 N11 1.320(5) . ?
N11 N12 1.343(5) . ?
C16 N16 1.338(5) . ?
C16 N13 1.340(5) . ?
N13 N14 1.346(5) . ?
N14 N15 1.319(5) . ?
N15 N16 1.343(5) . ?
O11 H111 0.84(3) . ?
O11 H112 0.83(3) . ?
O12 H121 0.83(3) . ?
O12 H122 0.85(3) . ?
O13 H131 0.87(4) . ?
O13 H132 0.85(4) . ?
O14 H141 0.84(3) . ?
O14 H142 0.83(3) . ?
O15 H151 0.85(3) . ?
O15 H152 0.82(3) . ?
O16 H161 0.86(3) . ?
O16 H162 0.89(3) . ?
O17 H171 0.85(3) . ?
O17 H172 0.85(3) . ?
O18 H181 0.87(4) . ?
O18 H182 0.87(4) . ?
O19 H191 0.85(3) . ?
O19 H192 0.86(3) . ?
O20 H201 0.87(3) . ?
O20 H202 0.86(3) . ?
O21 H211 0.85(4) . ?
O21 H212 0.82(3) . ?

loop_
_geom_hbond_atom_site_label_D
_geom_hbond_atom_site_label_H
_geom_hbond_atom_site_label_A
_geom_hbond_distance_DH
_geom_hbond_distance_HA
_geom_hbond_distance_DA
_geom_hbond_angle_DHA
_geom_hbond_site_symmetry_A
O1 H11 O13 0.87(3) 1.99(4) 2.716(5) 139(5) .
O1 H12 N14 0.83(3) 2.02(4) 2.847(5) 174(6) 1_556
O2 H21 N8 0.84(3) 2.00(4) 2.819(5) 165(5) 4_566
O2 H22 O20 0.86(3) 1.95(3) 2.811(5) 176(5) 3_666
O3 H31 O14 0.84(3) 1.92(4) 2.748(4) 167(5) .
O3 H32 O11 0.83(3) 1.89(3) 2.721(4) 176(5) .
O4 H41 N9 0.84(3) 1.99(4) 2.826(5) 170(5) 4_666
O4 H42 O6 0.85(3) 1.92(3) 2.771(4) 176(5) 3_666
O5 H51 N10 0.87(3) 2.23(4) 3.072(5) 162(5) 2
O5 H52 O22A 0.86(3) 1.96(4) 2.795(8) 163(5) .
O5 H52 O22B 0.86(3) 2.17(4) 3.022(9) 170(5) .
O6 H61 O16 0.87(3) 1.88(3) 2.747(5) 175(5) .
O6 H62 N2 0.86(3) 1.96(4) 2.709(5) 145(5) .
O7 H71 O20 0.87(3) 1.96(3) 2.821(5) 174(5) 1_455
O7 H72 N10 0.86(3) 2.04(4) 2.888(5) 170(5) 2
O8 H81 O17 0.84(3) 1.91(4) 2.735(5) 169(5) .
O8 H82 N11 0.86(3) 2.07(4) 2.927(5) 174(5) 4_566
N5 H5 O12 0.84(3) 1.86(4) 2.674(5) 161(5) .
O11 H111 N4 0.84(3) 1.87(4) 2.703(5) 170(5) .
O11 H112 O15 0.83(3) 1.95(4) 2.751(5) 163(5) 1_455
O12 H121 O19 0.83(3) 1.89(3) 2.724(5) 177(5) 4_566
O12 H122 O11 0.85(3) 1.83(3) 2.673(4) 171(5) .
O13 H131 N6 0.87(4) 2.05(4) 2.918(5) 174(6) 4_666
O13 H132 O18 0.85(4) 2.10(4) 2.921(6) 162(6) 3_667
O14 H141 O12 0.84(3) 2.03(4) 2.852(5) 163(5) 4_666
O14 H142 N13 0.83(3) 1.90(3) 2.731(5) 173(5) 1_556
O15 H151 N12 0.85(3) 1.91(4) 2.743(5) 168(5) 4_666
O15 H152 O14 0.82(3) 1.96(4) 2.778(4) 170(5) 4_665
O16 H161 O17 0.86(3) 1.91(4) 2.741(5) 160(5) .
O16 H162 N7 0.89(3) 2.06(4) 2.890(5) 154(5) 2
O17 H171 O19 0.85(3) 1.97(4) 2.799(5) 164(5) 1_455
O17 H172 N16 0.85(3) 1.94(4) 2.785(5) 173(5) .
O18 H181 N15 0.87(4) 1.93(4) 2.794(5) 171(7) 1_556
O18 H182 O16 0.87(4) 1.98(4) 2.798(5) 156(7) 1_556
O19 H191 O15 0.85(3) 1.88(4) 2.728(5) 174(6) .
O19 H192 O21 0.86(3) 1.89(4) 2.732(5) 170(5) .
O20 H201 O18 0.87(3) 1.84(4) 2.707(6) 169(6) 3_666
O20 H202 O21 0.86(3) 2.31(4) 3.038(5) 143(5) .
O21 H211 N1 0.85(4) 2.01(4) 2.842(5) 165(6) .
O21 H212 O22A 0.82(3) 2.61(5) 3.185(9) 128(5) 3_666
O21 H212 O22B 0.82(3) 2.10(5) 2.775(9) 139(6) 3_666
